data_7246590
loop_
_publ_author_name
'Liebertseder, Mareike'
'Donsbach, Carsten'
'Feldmann, Claus'

_publ_section_title
;
 Reactions of noble-metal oxides in ionic liquids near room temperature
;
_journal_issue 17
_journal_name_full 'RSC Advances'
_journal_page_first 11441
_journal_page_last 11449
_journal_paper_doi 10.1039/D3RA00892D
_journal_volume 13
_journal_year 2023
_chemical_formula_moiety 'C6 H10 Au Cl N2'
_chemical_formula_sum 'C6 H10 Au Cl N2'
_chemical_formula_weight 342.57
_chemical_properties_physical Air-sensitive,Moisture-sensitive
_space_group_crystal_system triclinic
_space_group_IT_number 2
_space_group_name_Hall '-P 1'
_space_group_name_H-M_alt 'P -1'
_atom_sites_solution_hydrogens geom
_audit_creation_date 2021-07-20
_audit_creation_method
;
Olex2 1.3
(compiled 2020.11.12 svn.r5f609507 for OlexSys, GUI svn.r6272)
;
_audit_update_record
;
2021-08-23 deposited with the CCDC.	2023-04-11 downloaded from the CCDC.
;
_cell_angle_alpha 89.565(7)
_cell_angle_beta 87.391(7)
_cell_angle_gamma 82.121(7)
_cell_formula_units_Z 4
_cell_length_a 8.8428(8)
_cell_length_b 9.3020(8)
_cell_length_c 10.6838(9)
_cell_measurement_reflns_used 17346
_cell_measurement_temperature 100
_cell_measurement_theta_max 31.38
_cell_measurement_theta_min 1.91
_cell_volume 869.60(13)
_computing_cell_refinement 'STOE X-Area'
_computing_data_collection 'STOE X-Area'
_computing_data_reduction 'STOE X-Area'
_computing_molecular_graphics 'Olex2 1.3 (Dolomanov et al., 2009)'
_computing_publication_material 'Olex2 1.3 (Dolomanov et al., 2009)'
_computing_structure_refinement 'SHELXL 2018/3 (Sheldrick, 2015)'
_computing_structure_solution 'SHELXT  (Sheldrick, 2015)'
_diffrn_ambient_temperature 100.0
_diffrn_detector_area_resol_mean 5.81
_diffrn_detector_type 'DECTRIS PILATUS 200K'
_diffrn_measured_fraction_theta_full 0.993
_diffrn_measured_fraction_theta_max 0.993
_diffrn_measurement_details
;
 449 frames, detector distance = 40 mm
;
_diffrn_measurement_device 'Eulerian 4-circle diffractometer'
_diffrn_measurement_device_type 'STOE STADIVARI'
_diffrn_measurement_method 'rotation method, \w scans'
_diffrn_radiation_type MoK\a
_diffrn_radiation_wavelength 0.71073
_diffrn_reflns_av_R_equivalents 0.0305
_diffrn_reflns_av_unetI/netI 0.0306
_diffrn_reflns_Laue_measured_fraction_full 0.993
_diffrn_reflns_Laue_measured_fraction_max 0.993
_diffrn_reflns_limit_h_max 10
_diffrn_reflns_limit_h_min -10
_diffrn_reflns_limit_k_max 11
_diffrn_reflns_limit_k_min -11
_diffrn_reflns_limit_l_max 12
_diffrn_reflns_limit_l_min -12
_diffrn_reflns_number 6605
_diffrn_reflns_point_group_measured_fraction_full 0.993
_diffrn_reflns_point_group_measured_fraction_max 0.993
_diffrn_reflns_theta_full 24.995
_diffrn_reflns_theta_max 24.995
_diffrn_reflns_theta_min 1.908
_exptl_absorpt_coefficient_mu 17.154
_exptl_absorpt_correction_T_max 0.0005
_exptl_absorpt_correction_T_min 0.0000
_exptl_absorpt_correction_type multi-scan
_exptl_absorpt_process_details
;
STOE X-Red32, absorption correction by Gaussian integration, analogous to
P. Coppens in: F. R. Ahmed (Editor), "Crystallographic Computing", Munksgaard,
Copenhagen (1970), 255 - 270. Afterwards scaling of reflection intensities was
performed within STOE LANA. J. Koziskova, F. Hahn, J. Richter, J. Kozisek, Acta
Chimica Slovaca, vol. 9, no. 2, 2016, pp. 136 - 140.
Finally a spherical absorption correction was done within STOE LANA.
;
_exptl_crystal_colour colorless
_exptl_crystal_density_diffrn 2.617
_exptl_crystal_density_method 'not measured'
_exptl_crystal_description fragment
_exptl_crystal_F_000 624
_exptl_crystal_size_max 0.44
_exptl_crystal_size_mid 0.262
_exptl_crystal_size_min 0.112
_refine_diff_density_max 3.495
_refine_diff_density_min -4.296
_refine_diff_density_rms 0.416
_refine_ls_extinction_method none
_refine_ls_goodness_of_fit_ref 1.088
_refine_ls_hydrogen_treatment constr
_refine_ls_matrix_type full
_refine_ls_number_parameters 185
_refine_ls_number_reflns 3046
_refine_ls_number_restraints 0
_refine_ls_restrained_S_all 1.088
_refine_ls_R_factor_all 0.0521
_refine_ls_R_factor_gt 0.0494
_refine_ls_shift/su_max 0.001
_refine_ls_shift/su_mean 0.000
_refine_ls_structure_factor_coef Fsqd
_refine_ls_weighting_details 'w=1/[\s^2^(Fo^2^)+(0.1083P)^2^+2.0094P] where P=(Fo^2^+2Fc^2^)/3'
_refine_ls_weighting_scheme calc
_refine_ls_wR_factor_gt 0.1385
_refine_ls_wR_factor_ref 0.1408
_reflns_Friedel_coverage 0.000
_reflns_number_gt 2801
_reflns_number_total 3046
_reflns_threshold_expression 'I > 2\s(I)'
_cod_data_source_file d3ra00892d2.cif
_cod_data_source_block (c6h14n2)(aucl)
_cod_depositor_comments
;

2024-11-08
Z value and formula fixed to values more according to usual
chemical conventions.                 miguel
;
_cod_original_formula_sum 'C12 H20 Au2 Cl2 N4'
_cod_original_formula_weight 685.15
_cod_original_formula_moiety '2(C6 H10 Au Cl N2)'
_cod_original_formula_units_Z 2
_cod_database_code 7246590
_shelx_shelxl_version_number 2018/3
_shelx_space_group_comment
;
The symmetry employed for this shelxl refinement is uniquely defined
by the following loop, which should always be used as a source of
symmetry information in preference to the above space-group names.
They are only intended as comments.
;
_olex2_refinement_description
;
1. Fixed Uiso
 At 1.2 times of:
  All C(H) groups, All C(H,H) groups
 At 1.5 times of:
  All C(H,H,H) groups
2.a Secondary CH2 refined with riding coordinates:
 C10(H10A,H10B), C4(H4A,H4B)
2.b Aromatic/amide H refined with riding coordinates:
 C9(H9), C2(H2), C3(H3), C8(H8)
2.c Idealised Me refined as rotating group:
 C6(H6A,H6B,H6C), C12(H12A,H12B,H12C), C5(H5A,H5B,H5C), C11(H11A,H11B,H11C)
;
_olex2_submission_special_instructions 'No special instructions were received'

loop_
_space_group_symop_operation_xyz
'x, y, z'
'-x, -y, -z'

loop_
_atom_site_label
_atom_site_type_symbol
_atom_site_fract_x
_atom_site_fract_y
_atom_site_fract_z
_atom_site_U_iso_or_equiv
_atom_site_adp_type
_atom_site_occupancy
_atom_site_site_symmetry_order
_atom_site_calc_flag
_atom_site_refinement_flags_posn
_atom_site_refinement_flags_adp
_atom_site_refinement_flags_occupancy
_atom_site_disorder_assembly
_atom_site_disorder_group
Au1 Au 0.44125(4) 0.17367(4) 0.55891(3) 0.02008(18) Uani 1 1 d . . . . .
Au2 Au 0.79128(4) 0.32702(4) 0.05054(3) 0.02105(19) Uani 1 1 d . . . . .
Cl1 Cl 0.2071(3) 0.2267(3) 0.4770(2) 0.0268(5) Uani 1 1 d . . . . .
Cl2 Cl 0.7985(3) 0.0972(2) 0.1281(2) 0.0253(5) Uani 1 1 d . . . . .
N1 N 0.7781(9) 0.1470(8) 0.5772(7) 0.0207(16) Uani 1 1 d . . . . .
N4 N 0.8182(10) 0.6429(9) 0.0482(8) 0.0228(18) Uani 1 1 d . . . . .
N2 N 0.6711(9) 0.1002(8) 0.7537(7) 0.0223(18) Uani 1 1 d . . . . .
N3 N 0.7693(10) 0.5723(8) -0.1328(7) 0.0229(17) Uani 1 1 d . . . . .
C9 C 0.7864(12) 0.7172(11) -0.1452(10) 0.027(2) Uani 1 1 d . . . . .
H9 H 0.777356 0.774459 -0.219180 0.032 Uiso 1 1 calc R U . . .
C1 C 0.6410(12) 0.1382(10) 0.6346(9) 0.024(2) Uani 1 1 d . . . . .
C2 C 0.8230(11) 0.0856(10) 0.7720(9) 0.0213(19) Uani 1 1 d . . . . .
H2 H 0.871684 0.059747 0.848000 0.026 Uiso 1 1 calc R U . . .
C10 C 0.7252(12) 0.4873(10) -0.2368(9) 0.024(2) Uani 1 1 d . . . . .
H10A H 0.753150 0.382560 -0.219308 0.029 Uiso 1 1 calc R U . . .
H10B H 0.781635 0.510890 -0.314715 0.029 Uiso 1 1 calc R U . . .
C4 C 0.8053(13) 0.1865(11) 0.4472(9) 0.026(2) Uani 1 1 d . . . . .
H4A H 0.728020 0.150588 0.395769 0.031 Uiso 1 1 calc R U . . .
H4B H 0.907242 0.138510 0.417286 0.031 Uiso 1 1 calc R U . . .
C3 C 0.8921(12) 0.1150(10) 0.6608(9) 0.022(2) Uani 1 1 d . . . . .
H3 H 0.998649 0.113781 0.643679 0.026 Uiso 1 1 calc R U . . .
C7 C 0.7880(11) 0.5258(10) -0.0173(8) 0.0199(19) Uani 1 1 d . . . . .
C8 C 0.8189(14) 0.7608(10) -0.0298(10) 0.030(2) Uani 1 1 d . . . . .
H8 H 0.838453 0.854934 -0.007209 0.036 Uiso 1 1 calc R U . . .
C6 C 0.5511(13) 0.0793(12) 0.8491(9) 0.031(2) Uani 1 1 d . . . . .
H6A H 0.481995 0.170355 0.861151 0.047 Uiso 1 1 calc R U . . .
H6B H 0.597865 0.049845 0.928308 0.047 Uiso 1 1 calc R U . . .
H6C H 0.493210 0.003599 0.821316 0.047 Uiso 1 1 calc R U . . .
C12 C 0.8493(12) 0.6462(11) 0.1786(9) 0.025(2) Uani 1 1 d . . . . .
H12A H 0.754215 0.677982 0.227414 0.038 Uiso 1 1 calc R U . . .
H12B H 0.922731 0.713954 0.191709 0.038 Uiso 1 1 calc R U . . .
H12C H 0.892185 0.548850 0.205895 0.038 Uiso 1 1 calc R U . . .
C5 C 0.7980(13) 0.3472(11) 0.4294(10) 0.033(2) Uani 1 1 d . . . . .
H5A H 0.808511 0.369101 0.339834 0.050 Uiso 1 1 calc R U . . .
H5B H 0.881069 0.381756 0.473162 0.050 Uiso 1 1 calc R U . . .
H5C H 0.699563 0.395707 0.463584 0.050 Uiso 1 1 calc R U . . .
C11 C 0.5579(14) 0.5189(13) -0.2543(13) 0.043(3) Uani 1 1 d . . . . .
H11A H 0.530870 0.460693 -0.323918 0.065 Uiso 1 1 calc R U . . .
H11B H 0.530660 0.622169 -0.273218 0.065 Uiso 1 1 calc R U . . .
H11C H 0.502143 0.494484 -0.177461 0.065 Uiso 1 1 calc R U . . .

loop_
_atom_site_aniso_label
_atom_site_aniso_U_11
_atom_site_aniso_U_22
_atom_site_aniso_U_33
_atom_site_aniso_U_23
_atom_site_aniso_U_13
_atom_site_aniso_U_12
Au1 0.0169(3) 0.0234(3) 0.0205(3) -0.00035(17) -0.00266(17) -0.00386(17)
Au2 0.0237(3) 0.0196(3) 0.0202(3) -0.00105(17) -0.00116(17) -0.00382(17)
Cl1 0.0160(12) 0.0363(13) 0.0293(12) 0.0017(10) -0.0048(9) -0.0063(9)
Cl2 0.0328(14) 0.0209(10) 0.0233(11) 0.0005(9) -0.0047(9) -0.0061(9)
N1 0.016(4) 0.025(4) 0.021(4) 0.000(3) -0.002(3) -0.002(3)
N4 0.022(5) 0.022(4) 0.024(4) -0.002(3) 0.003(3) -0.003(3)
N2 0.023(5) 0.025(4) 0.021(4) 0.005(3) -0.008(3) -0.005(3)
N3 0.024(5) 0.023(4) 0.021(4) 0.003(3) 0.001(3) -0.001(3)
C9 0.023(6) 0.029(5) 0.029(5) 0.005(4) -0.006(4) -0.002(4)
C1 0.030(6) 0.017(4) 0.025(5) -0.008(4) 0.002(4) -0.004(4)
C2 0.020(5) 0.023(5) 0.021(5) 0.002(4) -0.003(4) -0.003(4)
C10 0.026(6) 0.024(5) 0.020(5) -0.001(4) 0.000(4) 0.001(4)
C4 0.028(6) 0.036(5) 0.013(4) 0.000(4) 0.005(4) -0.005(4)
C3 0.020(5) 0.020(5) 0.026(5) -0.004(4) -0.008(4) -0.002(4)
C7 0.015(5) 0.024(5) 0.021(5) -0.008(4) -0.004(4) -0.003(4)
C8 0.047(7) 0.016(5) 0.028(5) 0.001(4) -0.002(5) -0.010(4)
C6 0.025(6) 0.045(6) 0.023(5) 0.016(5) -0.003(4) -0.008(5)
C12 0.024(6) 0.031(5) 0.022(5) -0.005(4) -0.007(4) -0.008(4)
C5 0.031(6) 0.038(6) 0.029(5) 0.004(5) 0.006(4) -0.003(5)
C11 0.030(7) 0.039(6) 0.062(8) -0.022(6) -0.013(6) -0.003(5)

loop_
_atom_type_symbol
_atom_type_description
_atom_type_scat_dispersion_real
_atom_type_scat_dispersion_imag
_atom_type_scat_source
C C 0.0033 0.0016 'International Tables Vol C Tables 4.2.6.8 and 6.1.1.4'
H H 0.0000 0.0000 'International Tables Vol C Tables 4.2.6.8 and 6.1.1.4'
Au Au -2.0133 8.8022 'International Tables Vol C Tables 4.2.6.8 and 6.1.1.4'
Cl Cl 0.1484 0.1585 'International Tables Vol C Tables 4.2.6.8 and 6.1.1.4'
N N 0.0061 0.0033 'International Tables Vol C Tables 4.2.6.8 and 6.1.1.4'

loop_
_exptl_crystal_face_index_h
_exptl_crystal_face_index_k
_exptl_crystal_face_index_l
_exptl_crystal_face_perp_dist
4 30 21 0.0749
-2 -30 -23 0.0627
1 -9 30 0.0916
-15 3 1 0.0232
30 -5 2 0.0229
-1 10 -6 0.0742

loop_
_geom_angle_atom_site_label_1
_geom_angle_atom_site_label_2
_geom_angle_atom_site_label_3
_geom_angle
_geom_angle_site_symmetry_1
_geom_angle_site_symmetry_3
_geom_angle_publ_flag
C1 Au1 Cl1 176.8(3) . . ?
C7 Au2 Cl2 179.2(3) . . ?
C1 N1 C4 126.1(9) . . ?
C1 N1 C3 110.1(8) . . ?
C3 N1 C4 123.9(9) . . ?
C7 N4 C8 110.2(8) . . ?
C7 N4 C12 126.4(8) . . ?
C8 N4 C12 123.4(8) . . ?
C1 N2 C2 111.3(8) . . ?
C1 N2 C6 122.9(8) . . ?
C2 N2 C6 125.9(8) . . ?
C9 N3 C10 122.3(8) . . ?
C7 N3 C9 111.9(8) . . ?
C7 N3 C10 125.6(8) . . ?
N3 C9 H9 127.1 . . ?
C8 C9 N3 105.7(8) . . ?
C8 C9 H9 127.1 . . ?
N1 C1 Au1 126.8(7) . . ?
N1 C1 N2 105.3(9) . . ?
N2 C1 Au1 127.9(7) . . ?
N2 C2 H2 126.7 . . ?
C3 C2 N2 106.6(8) . . ?
C3 C2 H2 126.7 . . ?
N3 C10 H10A 109.5 . . ?
N3 C10 H10B 109.5 . . ?
N3 C10 C11 110.8(8) . . ?
H10A C10 H10B 108.1 . . ?
C11 C10 H10A 109.5 . . ?
C11 C10 H10B 109.5 . . ?
N1 C4 H4A 109.1 . . ?
N1 C4 H4B 109.1 . . ?
N1 C4 C5 112.4(8) . . ?
H4A C4 H4B 107.9 . . ?
C5 C4 H4A 109.1 . . ?
C5 C4 H4B 109.1 . . ?
N1 C3 H3 126.6 . . ?
C2 C3 N1 106.8(9) . . ?
C2 C3 H3 126.6 . . ?
N4 C7 Au2 125.3(7) . . ?
N3 C7 Au2 129.2(7) . . ?
N3 C7 N4 105.3(8) . . ?
N4 C8 H8 126.6 . . ?
C9 C8 N4 106.9(8) . . ?
C9 C8 H8 126.6 . . ?
N2 C6 H6A 109.5 . . ?
N2 C6 H6B 109.5 . . ?
N2 C6 H6C 109.5 . . ?
H6A C6 H6B 109.5 . . ?
H6A C6 H6C 109.5 . . ?
H6B C6 H6C 109.5 . . ?
N4 C12 H12A 109.5 . . ?
N4 C12 H12B 109.5 . . ?
N4 C12 H12C 109.5 . . ?
H12A C12 H12B 109.5 . . ?
H12A C12 H12C 109.5 . . ?
H12B C12 H12C 109.5 . . ?
C4 C5 H5A 109.5 . . ?
C4 C5 H5B 109.5 . . ?
C4 C5 H5C 109.5 . . ?
H5A C5 H5B 109.5 . . ?
H5A C5 H5C 109.5 . . ?
H5B C5 H5C 109.5 . . ?
C10 C11 H11A 109.5 . . ?
C10 C11 H11B 109.5 . . ?
C10 C11 H11C 109.5 . . ?
H11A C11 H11B 109.5 . . ?
H11A C11 H11C 109.5 . . ?
H11B C11 H11C 109.5 . . ?

loop_
_geom_bond_atom_site_label_1
_geom_bond_atom_site_label_2
_geom_bond_distance
_geom_bond_site_symmetry_2
_geom_bond_publ_flag
Au1 Cl1 2.275(2) . ?
Au1 C1 1.962(11) . ?
Au2 Cl2 2.280(2) . ?
Au2 C7 1.977(9) . ?
N1 C1 1.346(13) . ?
N1 C4 1.452(12) . ?
N1 C3 1.377(13) . ?
N4 C7 1.363(12) . ?
N4 C8 1.373(12) . ?
N4 C12 1.434(12) . ?
N2 C1 1.347(12) . ?
N2 C2 1.355(13) . ?
N2 C6 1.469(12) . ?
N3 C9 1.382(13) . ?
N3 C10 1.465(12) . ?
N3 C7 1.316(12) . ?
C9 H9 0.9500 . ?
C9 C8 1.356(15) . ?
C2 H2 0.9500 . ?
C2 C3 1.355(14) . ?
C10 H10A 0.9900 . ?
C10 H10B 0.9900 . ?
C10 C11 1.488(16) . ?
C4 H4A 0.9900 . ?
C4 H4B 0.9900 . ?
C4 C5 1.498(15) . ?
C3 H3 0.9500 . ?
C8 H8 0.9500 . ?
C6 H6A 0.9800 . ?
C6 H6B 0.9800 . ?
C6 H6C 0.9800 . ?
C12 H12A 0.9800 . ?
C12 H12B 0.9800 . ?
C12 H12C 0.9800 . ?
C5 H5A 0.9800 . ?
C5 H5B 0.9800 . ?
C5 H5C 0.9800 . ?
C11 H11A 0.9800 . ?
C11 H11B 0.9800 . ?
C11 H11C 0.9800 . ?

loop_
_geom_torsion_atom_site_label_1
_geom_torsion_atom_site_label_2
_geom_torsion_atom_site_label_3
_geom_torsion_atom_site_label_4
_geom_torsion
_geom_torsion_site_symmetry_1
_geom_torsion_site_symmetry_2
_geom_torsion_site_symmetry_3
_geom_torsion_site_symmetry_4
_geom_torsion_publ_flag
N2 C2 C3 N1 0.0(10) . . . . ?
N3 C9 C8 N4 -0.8(12) . . . . ?
C9 N3 C10 C11 -78.5(12) . . . . ?
C9 N3 C7 Au2 -175.1(8) . . . . ?
C9 N3 C7 N4 0.0(11) . . . . ?
C1 N1 C4 C5 87.7(12) . . . . ?
C1 N1 C3 C2 0.1(11) . . . . ?
C1 N2 C2 C3 -0.1(11) . . . . ?
C2 N2 C1 Au1 -179.8(7) . . . . ?
C2 N2 C1 N1 0.2(10) . . . . ?
C10 N3 C9 C8 176.7(9) . . . . ?
C10 N3 C7 Au2 8.9(14) . . . . ?
C10 N3 C7 N4 -176.1(9) . . . . ?
C4 N1 C1 Au1 0.8(13) . . . . ?
C4 N1 C1 N2 -179.2(8) . . . . ?
C4 N1 C3 C2 179.2(8) . . . . ?
C3 N1 C1 Au1 179.8(6) . . . . ?
C3 N1 C1 N2 -0.2(10) . . . . ?
C3 N1 C4 C5 -91.2(12) . . . . ?
C7 N4 C8 C9 0.9(13) . . . . ?
C7 N3 C9 C8 0.5(12) . . . . ?
C7 N3 C10 C11 97.2(12) . . . . ?
C8 N4 C7 Au2 174.8(7) . . . . ?
C8 N4 C7 N3 -0.5(12) . . . . ?
C6 N2 C1 Au1 -0.2(13) . . . . ?
C6 N2 C1 N1 179.8(8) . . . . ?
C6 N2 C2 C3 -179.7(9) . . . . ?
C12 N4 C7 Au2 -3.7(14) . . . . ?
C12 N4 C7 N3 -179.0(9) . . . . ?
C12 N4 C8 C9 179.4(9) . . . . ?
